data_4327506
loop_
_publ_author_name
'Anna S. Gardberg'
'Syaulan Yang'
'Brian M. Hoffman'
'James A. Ibers'

_publ_section_title
;
 Synthesis and Structural Characterization of Integrally Oxidized,
 Metal-Free Phthalocyanine Compounds: [H2(pc)][IBr2] and
 [H2(pc)]2[IBr2]Br.C10H7Br
;
_journal_name_full 'Inorganic Chemistry'
_journal_page_first 1778
_journal_page_last 1781
_journal_paper_doi 10.1021/ic010994+
_journal_volume 41
_journal_year 2002
_chemical_formula_sum 'C32 H18 Br2 I N8'
_chemical_formula_weight 801.26
_chemical_name_systematic
;
  ?
;
_space_group_IT_number 14
_symmetry_space_group_name_Hall '-P 2ybc'
_symmetry_space_group_name_H-M 'P 1 21/c 1'
_atom_sites_solution_hydrogens geom
_atom_sites_solution_primary direct
_atom_sites_solution_secondary difmap
_audit_creation_method SHELXL-97
_cell_angle_alpha 90.00
_cell_angle_beta 113.975(2)
_cell_angle_gamma 90.00
_cell_formula_units_Z 4
_cell_length_a 8.0272(9)
_cell_length_b 21.258(2)
_cell_length_c 18.143(2)
_cell_measurement_temperature 153(2)
_cell_volume 2828.9(5)
_computing_structure_refinement 'SHELXL-97 (Sheldrick, 1997)'
_computing_structure_solution 'SHELXS-97 (Sheldrick, 1990)'
_diffrn_ambient_temperature 153(2)
_diffrn_measured_fraction_theta_full 0.940
_diffrn_measured_fraction_theta_max 0.940
_diffrn_radiation_monochromator graphite
_diffrn_radiation_source 'fine-focus sealed tube'
_diffrn_radiation_type MoK\a
_diffrn_radiation_wavelength 0.71073
_diffrn_reflns_av_R_equivalents 0.0791
_diffrn_reflns_av_sigmaI/netI 0.0767
_diffrn_reflns_limit_h_max 10
_diffrn_reflns_limit_h_min -10
_diffrn_reflns_limit_k_max 27
_diffrn_reflns_limit_k_min -28
_diffrn_reflns_limit_l_max 24
_diffrn_reflns_limit_l_min -24
_diffrn_reflns_number 33975
_diffrn_reflns_theta_full 28.90
_diffrn_reflns_theta_max 28.90
_diffrn_reflns_theta_min 1.92
_exptl_absorpt_coefficient_mu 3.997
_exptl_crystal_density_diffrn 1.881
_exptl_crystal_F_000 1556
_refine_diff_density_max 1.450
_refine_diff_density_min -0.805
_refine_diff_density_rms 0.175
_refine_ls_extinction_method none
_refine_ls_goodness_of_fit_ref 1.246
_refine_ls_hydrogen_treatment mixed
_refine_ls_matrix_type full
_refine_ls_number_parameters 388
_refine_ls_number_reflns 6992
_refine_ls_number_restraints 0
_refine_ls_restrained_S_all 1.246
_refine_ls_R_factor_all 0.1215
_refine_ls_R_factor_gt 0.0469
_refine_ls_shift/su_max 0.001
_refine_ls_shift/su_mean 0.000
_refine_ls_structure_factor_coef Fsqd
_refine_ls_weighting_details
; calc
  [1.00000+0.00000exp(0.00(sin\q/\l)^2^)]/
    [\s^2^(Fo^2^)+0.0000+0.0000*P+(0.0400P)^2^+0.0000sin\q/\l]
  where P = 1.00000Fo^2^ + 0.00000Fc^2^
;
_refine_ls_weighting_scheme calc
_refine_ls_wR_factor_gt 0.0915
_refine_ls_wR_factor_ref 0.1179
_reflns_number_gt 3998
_reflns_number_total 6992
_reflns_threshold_expression >2sigma(I)
_cod_data_source_file ic0109942B_1.cif
_cod_data_source_block H2pcIBr2
_cod_original_cell_volume 2828.8(5)
_cod_database_code 4327506

loop_
_symmetry_equiv_pos_as_xyz
'x, y, z'
'-x, y+1/2, -z+1/2'
'-x, -y, -z'
'x, -y-1/2, z-1/2'

loop_
_atom_site_label
_atom_site_type_symbol
_atom_site_fract_x
_atom_site_fract_y
_atom_site_fract_z
_atom_site_U_iso_or_equiv
_atom_site_adp_type
_atom_site_occupancy
_atom_site_symmetry_multiplicity
_atom_site_calc_flag
_atom_site_refinement_flags
I1 I 0.21824(5) 0.159354(19) 0.12270(2) 0.02882(12) Uani 1 1 d .
Br2 Br 0.48426(8) 0.11762(3) 0.07934(4) 0.03651(17) Uani 1 1 d .
Br3 Br -0.04727(8) 0.20261(3) 0.16560(4) 0.03471(17) Uani 1 1 d .
N1 N 1.0102(6) 0.0955(2) 0.4257(2) 0.0202(10) Uani 1 1 d .
H1A H 1.0802 0.0619 0.4396 0.024 Uiso 0.50 1 calc PR
N2 N 1.0511(6) 0.1357(2) 0.5581(3) 0.0204(10) Uani 1 1 d .
N3 N 1.2390(6) 0.0428(2) 0.5743(3) 0.0211(10) Uani 1 1 d .
H3B H 1.2113 0.0334 0.5234 0.025 Uiso 0.50 1 calc PR
N4 N 1.4534(6) -0.0408(2) 0.6406(2) 0.0196(10) Uani 1 1 d .
N5 N 1.3416(6) -0.0520(2) 0.4954(3) 0.0213(10) Uani 1 1 d .
H5B H 1.2670 -0.0196 0.4802 0.026 Uiso 0.50 1 calc PR
N6 N 1.2993(6) -0.0930(2) 0.3645(3) 0.0220(10) Uani 1 1 d .
N7 N 1.1174(6) 0.0014(2) 0.3470(3) 0.0219(10) Uani 1 1 d .
H7A H 1.1408 0.0107 0.3975 0.026 Uiso 0.50 1 calc PR
N8 N 0.9140(6) 0.0863(2) 0.2829(3) 0.0227(10) Uani 1 1 d .
C1 C 0.9121(7) 0.1154(2) 0.3492(3) 0.0208(12) Uani 1 1 d .
C2 C 0.8109(7) 0.1715(3) 0.3490(3) 0.0218(12) Uani 1 1 d .
C3 C 0.6905(7) 0.2093(3) 0.2876(3) 0.0234(12) Uani 1 1 d .
H3A H 0.6588 0.1999 0.2323 0.028 Uiso 1 1 calc R
C4 C 0.6196(8) 0.2611(3) 0.3109(3) 0.0275(13) Uani 1 1 d .
H4A H 0.5359 0.2875 0.2706 0.033 Uiso 1 1 calc R
C5 C 0.6679(8) 0.2755(3) 0.3922(3) 0.0279(13) Uani 1 1 d .
H5A H 0.6183 0.3121 0.4057 0.034 Uiso 1 1 calc R
C6 C 0.7864(7) 0.2379(3) 0.4536(3) 0.0232(12) Uani 1 1 d .
H6A H 0.8187 0.2476 0.5089 0.028 Uiso 1 1 calc R
C7 C 0.8554(7) 0.1851(2) 0.4300(3) 0.0195(11) Uani 1 1 d .
C8 C 0.9814(7) 0.1372(2) 0.4782(3) 0.0202(12) Uani 1 1 d .
C9 C 1.1700(7) 0.0925(2) 0.6017(3) 0.0216(12) Uani 1 1 d .
C10 C 1.2470(7) 0.0921(2) 0.6894(3) 0.0211(12) Uani 1 1 d .
C11 C 1.2221(7) 0.1306(3) 0.7459(3) 0.0227(12) Uani 1 1 d .
H11A H 1.1440 0.1662 0.7301 0.027 Uiso 1 1 calc R
C12 C 1.3158(7) 0.1148(3) 0.8263(3) 0.0236(12) Uani 1 1 d .
H12A H 1.2992 0.1398 0.8663 0.028 Uiso 1 1 calc R
C13 C 1.4338(7) 0.0635(2) 0.8506(3) 0.0232(12) Uani 1 1 d .
H13A H 1.4964 0.0544 0.9064 0.028 Uiso 1 1 calc R
C14 C 1.4606(7) 0.0257(3) 0.7943(3) 0.0229(12) Uani 1 1 d .
H14A H 1.5407 -0.0093 0.8107 0.027 Uiso 1 1 calc R
C15 C 1.3675(7) 0.0405(2) 0.7136(3) 0.0203(12) Uani 1 1 d .
C16 C 1.3579(7) 0.0105(3) 0.6397(3) 0.0215(12) Uani 1 1 d .
C17 C 1.4453(7) -0.0686(2) 0.5737(3) 0.0190(11) Uani 1 1 d .
C18 C 1.5470(7) -0.1251(2) 0.5735(3) 0.0201(11) Uani 1 1 d .
C19 C 1.6688(7) -0.1606(3) 0.6367(3) 0.0224(12) Uani 1 1 d .
H19A H 1.6997 -0.1497 0.6915 0.027 Uiso 1 1 calc R
C20 C 1.7433(7) -0.2132(3) 0.6153(3) 0.0242(12) Uani 1 1 d .
H20A H 1.8278 -0.2387 0.6567 0.029 Uiso 1 1 calc R
C21 C 1.6972(8) -0.2292(3) 0.5353(3) 0.0259(13) Uani 1 1 d .
H21A H 1.7517 -0.2652 0.5233 0.031 Uiso 1 1 calc R
C22 C 1.5736(7) -0.1940(3) 0.4722(3) 0.0259(13) Uani 1 1 d .
H22A H 1.5415 -0.2055 0.4175 0.031 Uiso 1 1 calc R
C23 C 1.4989(7) -0.1410(2) 0.4925(3) 0.0215(12) Uani 1 1 d .
C24 C 1.3713(7) -0.0935(3) 0.4441(3) 0.0204(12) Uani 1 1 d .
C25 C 1.1854(7) -0.0486(2) 0.3203(3) 0.0191(11) Uani 1 1 d .
C26 C 1.1124(7) -0.0481(2) 0.2326(3) 0.0191(11) Uani 1 1 d .
C27 C 1.1294(7) -0.0903(3) 0.1777(3) 0.0271(13) Uani 1 1 d .
H27A H 1.2044 -0.1265 0.1949 0.033 Uiso 1 1 calc R
C28 C 1.0316(8) -0.0770(3) 0.0961(3) 0.0311(14) Uani 1 1 d .
H28A H 1.0408 -0.1045 0.0567 0.037 Uiso 1 1 calc R
C29 C 0.9217(7) -0.0246(3) 0.0718(3) 0.0280(13) Uani 1 1 d .
H29A H 0.8563 -0.0173 0.0156 0.034 Uiso 1 1 calc R
C30 C 0.9024(7) 0.0180(3) 0.1256(3) 0.0246(12) Uani 1 1 d .
H30A H 0.8274 0.0543 0.1078 0.029 Uiso 1 1 calc R
C31 C 0.9992(7) 0.0046(3) 0.2072(3) 0.0222(12) Uani 1 1 d .
C32 C 1.0085(7) 0.0338(3) 0.2815(3) 0.0218(12) Uani 1 1 d .

loop_
_atom_site_aniso_label
_atom_site_aniso_U_11
_atom_site_aniso_U_22
_atom_site_aniso_U_33
_atom_site_aniso_U_23
_atom_site_aniso_U_13
_atom_site_aniso_U_12
I1 0.0267(2) 0.0354(2) 0.0223(2) 0.00360(17) 0.00787(16) -0.00579(17)
Br2 0.0324(4) 0.0383(4) 0.0396(4) 0.0033(3) 0.0153(3) 0.0035(3)
Br3 0.0330(3) 0.0444(4) 0.0291(3) 0.0098(3) 0.0151(3) -0.0003(3)
N1 0.021(2) 0.021(2) 0.019(2) -0.0006(19) 0.010(2) 0.0028(19)
N2 0.022(2) 0.022(2) 0.020(2) -0.0020(19) 0.013(2) 0.000(2)
N3 0.024(2) 0.022(2) 0.020(2) 0.0031(19) 0.012(2) 0.003(2)
N4 0.017(2) 0.020(2) 0.022(2) 0.0012(19) 0.0082(19) -0.0010(19)
N5 0.020(2) 0.023(3) 0.023(2) -0.004(2) 0.010(2) -0.0017(19)
N6 0.021(2) 0.024(3) 0.021(2) -0.002(2) 0.008(2) 0.000(2)
N7 0.020(2) 0.024(3) 0.025(2) -0.001(2) 0.012(2) 0.001(2)
N8 0.026(3) 0.021(3) 0.022(2) -0.001(2) 0.011(2) -0.003(2)
C1 0.019(3) 0.022(3) 0.026(3) -0.001(2) 0.014(2) -0.002(2)
C2 0.014(3) 0.026(3) 0.026(3) 0.000(2) 0.009(2) -0.003(2)
C3 0.021(3) 0.031(3) 0.019(3) 0.000(2) 0.009(2) -0.001(2)
C4 0.027(3) 0.027(3) 0.029(3) -0.001(3) 0.013(3) 0.001(3)
C5 0.027(3) 0.022(3) 0.040(4) -0.006(3) 0.019(3) 0.002(2)
C6 0.021(3) 0.024(3) 0.026(3) -0.007(2) 0.012(2) -0.005(2)
C7 0.018(3) 0.020(3) 0.023(3) 0.000(2) 0.010(2) -0.001(2)
C8 0.021(3) 0.018(3) 0.022(3) -0.002(2) 0.009(2) -0.003(2)
C9 0.024(3) 0.019(3) 0.024(3) -0.005(2) 0.013(2) 0.001(2)
C10 0.021(3) 0.019(3) 0.026(3) -0.004(2) 0.011(2) -0.008(2)
C11 0.022(3) 0.025(3) 0.027(3) 0.000(2) 0.015(2) 0.000(2)
C12 0.024(3) 0.028(3) 0.026(3) -0.006(2) 0.018(3) -0.006(2)
C13 0.030(3) 0.025(3) 0.017(3) -0.001(2) 0.012(2) -0.008(3)
C14 0.022(3) 0.027(3) 0.020(3) 0.003(2) 0.008(2) -0.001(2)
C15 0.024(3) 0.022(3) 0.019(3) 0.002(2) 0.012(2) -0.005(2)
C16 0.021(3) 0.022(3) 0.023(3) 0.003(2) 0.011(2) -0.004(2)
C17 0.020(3) 0.020(3) 0.020(3) -0.001(2) 0.011(2) 0.002(2)
C18 0.020(3) 0.018(3) 0.023(3) -0.002(2) 0.010(2) -0.001(2)
C19 0.024(3) 0.026(3) 0.017(3) -0.001(2) 0.007(2) -0.004(2)
C20 0.019(3) 0.022(3) 0.029(3) 0.005(2) 0.007(2) -0.003(2)
C21 0.030(3) 0.021(3) 0.031(3) -0.003(3) 0.016(3) -0.001(2)
C22 0.029(3) 0.031(3) 0.021(3) -0.004(3) 0.013(3) 0.002(3)
C23 0.020(3) 0.024(3) 0.022(3) 0.002(2) 0.010(2) -0.003(2)
C24 0.016(3) 0.024(3) 0.022(3) -0.003(2) 0.009(2) -0.006(2)
C25 0.017(3) 0.023(3) 0.019(3) -0.004(2) 0.009(2) -0.005(2)
C26 0.015(3) 0.022(3) 0.022(3) -0.003(2) 0.010(2) -0.006(2)
C27 0.024(3) 0.034(3) 0.028(3) -0.003(3) 0.015(3) -0.001(3)
C28 0.036(3) 0.035(4) 0.026(3) -0.005(3) 0.017(3) -0.001(3)
C29 0.024(3) 0.041(4) 0.020(3) -0.002(3) 0.009(2) -0.004(3)
C30 0.024(3) 0.026(3) 0.024(3) 0.003(2) 0.010(2) 0.001(2)
C31 0.022(3) 0.024(3) 0.025(3) -0.005(2) 0.014(2) -0.005(2)
C32 0.022(3) 0.022(3) 0.024(3) -0.005(2) 0.012(2) -0.005(2)

loop_
_atom_type_symbol
_atom_type_description
_atom_type_scat_dispersion_real
_atom_type_scat_dispersion_imag
_atom_type_scat_source
C C 0.0033 0.0016 'International Tables Vol C Tables 4.2.6.8 and 6.1.1.4'
H H 0.0000 0.0000 'International Tables Vol C Tables 4.2.6.8 and 6.1.1.4'
N N 0.0061 0.0033 'International Tables Vol C Tables 4.2.6.8 and 6.1.1.4'
Br Br -0.2901 2.4595 'International Tables Vol C Tables 4.2.6.8 and 6.1.1.4'
I I -0.4742 1.8119 'International Tables Vol C Tables 4.2.6.8 and 6.1.1.4'

loop_
_geom_angle_atom_site_label_1
_geom_angle_atom_site_label_2
_geom_angle_atom_site_label_3
_geom_angle
Br2 I1 Br3 179.28(3)
C1 N1 C8 108.3(4)
C8 N2 C9 123.3(5)
C16 N3 C9 108.3(4)
C17 N4 C16 122.8(4)
C17 N5 C24 109.8(4)
C24 N6 C25 123.5(5)
C32 N7 C25 107.2(4)
C32 N8 C1 126.8(5)
N1 C1 N8 123.7(5)
N1 C1 C2 110.6(4)
N8 C1 C2 125.7(5)
C7 C2 C3 121.4(5)
C7 C2 C1 105.4(5)
C3 C2 C1 133.2(5)
C4 C3 C2 116.8(5)
C3 C4 C5 121.7(5)
C6 C5 C4 121.8(5)
C5 C6 C7 116.5(5)
C6 C7 C2 121.8(5)
C6 C7 C8 130.3(5)
C2 C7 C8 107.8(5)
N2 C8 N1 128.5(5)
N2 C8 C7 123.8(5)
N1 C8 C7 107.7(4)
N2 C9 N3 127.8(5)
N2 C9 C10 122.6(5)
N3 C9 C10 109.6(5)
C11 C10 C15 121.0(5)
C11 C10 C9 132.9(5)
C15 C10 C9 106.2(4)
C12 C11 C10 117.1(5)
C11 C12 C13 122.1(5)
C14 C13 C12 120.7(5)
C13 C14 C15 118.1(5)
C14 C15 C10 120.9(5)
C14 C15 C16 132.7(5)
C10 C15 C16 106.3(4)
N4 C16 N3 128.1(5)
N4 C16 C15 122.3(5)
N3 C16 C15 109.6(5)
N4 C17 N5 128.1(5)
N4 C17 C18 123.4(5)
N5 C17 C18 108.4(4)
C19 C18 C23 122.4(5)
C19 C18 C17 131.0(5)
C23 C18 C17 106.6(4)
C18 C19 C20 116.4(5)
C21 C20 C19 121.7(5)
C20 C21 C22 121.8(5)
C21 C22 C23 117.1(5)
C22 C23 C18 120.6(5)
C22 C23 C24 132.4(5)
C18 C23 C24 107.0(5)
N6 C24 N5 128.2(5)
N6 C24 C23 123.7(5)
N5 C24 C23 108.1(4)
N6 C25 N7 127.8(5)
N6 C25 C26 122.4(5)
N7 C25 C26 109.8(4)
C27 C26 C31 121.5(5)
C27 C26 C25 131.8(5)
C31 C26 C25 106.6(4)
C26 C27 C28 117.0(5)
C29 C28 C27 121.0(5)
C28 C29 C30 122.9(5)
C29 C30 C31 116.2(5)
C30 C31 C26 121.4(5)
C30 C31 C32 133.8(5)
C26 C31 C32 104.7(5)
N7 C32 N8 125.0(5)
N7 C32 C31 111.7(5)
N8 C32 C31 123.3(5)

loop_
_geom_bond_atom_site_label_1
_geom_bond_atom_site_label_2
_geom_bond_distance
I1 Br2 2.7076(8)
I1 Br3 2.7097(8)
N1 C1 1.354(6)
N1 C8 1.388(6)
N2 C8 1.325(6)
N2 C9 1.329(7)
N3 C16 1.368(6)
N3 C9 1.376(6)
N4 C17 1.327(6)
N4 C16 1.328(6)
N5 C17 1.369(6)
N5 C24 1.372(6)
N6 C24 1.320(6)
N6 C25 1.332(6)
N7 C32 1.343(7)
N7 C25 1.370(6)
N8 C32 1.356(6)
N8 C1 1.359(6)
C1 C2 1.443(7)
C2 C7 1.395(7)
C2 C3 1.395(7)
C3 C4 1.382(7)
C4 C5 1.399(7)
C5 C6 1.387(8)
C6 C7 1.394(7)
C7 C8 1.451(7)
C9 C10 1.454(7)
C10 C11 1.389(7)
C10 C15 1.409(7)
C11 C12 1.384(7)
C12 C13 1.393(7)
C13 C14 1.383(7)
C14 C15 1.383(7)
C15 C16 1.458(7)
C17 C18 1.454(7)
C18 C19 1.389(7)
C18 C23 1.401(7)
C19 C20 1.394(7)
C20 C21 1.388(7)
C21 C22 1.390(7)
C22 C23 1.395(7)
C23 C24 1.453(7)
C25 C26 1.455(7)
C26 C27 1.388(7)
C26 C31 1.397(7)
C27 C28 1.393(8)
C28 C29 1.378(8)
C29 C30 1.385(7)
C30 C31 1.394(7)
C31 C32 1.458(7)
